data_7012742
loop_
_publ_author_name
'Andrey A. Karasik'
'Roman N. Naumov'
'Oleg G. Sinyashin'
'Gennadii P. Belov'
'Helena V. Novikova'
'Peter L\"onnecke'
'Evamarie Hey-Hawkins'

_publ_section_title
;
 Novel chiral 1,5-diaza-3,7-diphosphacyclooctane ligands and their
 transition metal complexes
;
_journal_issue 11
_journal_name_full 'Dalton Trans.'
_journal_page_first 2209
_journal_page_last 2214
_journal_paper_doi 10.1039/b300754e
_journal_year 2003
_chemical_formula_sum 'C32 H36 N2 P2'
_chemical_formula_weight 510.57
_space_group_IT_number 5
_symmetry_cell_setting monoclinic
_symmetry_space_group_name_Hall 'C 2y'
_symmetry_space_group_name_H-M 'C 1 2 1'
_atom_sites_solution_hydrogens geom
_atom_sites_solution_primary direct
_atom_sites_solution_secondary difmap
_audit_creation_method SHELXL-97
_cell_angle_alpha 90.00
_cell_angle_beta 100.552(10)
_cell_angle_gamma 90.00
_cell_formula_units_Z 4
_cell_length_a 23.052(12)
_cell_length_b 5.472(3)
_cell_length_c 22.567(12)
_cell_measurement_reflns_used 1200
_cell_measurement_temperature 223(2)
_cell_measurement_theta_max 24.089
_cell_measurement_theta_min 2.326
_cell_volume 2798(3)
_computing_cell_refinement 'SAINT (AXS Bruker)'
_computing_data_collection 'SMART (AXS Bruker)'
_computing_data_reduction 'SAINT (AXS Bruker)'
_computing_molecular_graphics 'XP (AXS Bruker)'
_computing_structure_refinement 'SHELXL-97 (Sheldrick, 1997)'
_computing_structure_solution 'SHESXS-97 (Sheldrick, 1990)'
_diffrn_ambient_temperature 223(2)
_diffrn_measured_fraction_theta_full 0.994
_diffrn_measured_fraction_theta_max 0.994
_diffrn_measurement_device_type 'CCD-Diffractometer (AXS Bruker)'
_diffrn_measurement_method 'Omega scans'
_diffrn_radiation_monochromator graphite
_diffrn_radiation_source 'fine-focus sealed tube'
_diffrn_radiation_type MoK\a
_diffrn_radiation_wavelength 0.71073
_diffrn_reflns_av_R_equivalents 0.0678
_diffrn_reflns_av_sigmaI/netI 0.1257
_diffrn_reflns_limit_h_max 28
_diffrn_reflns_limit_h_min -21
_diffrn_reflns_limit_k_max 6
_diffrn_reflns_limit_k_min -6
_diffrn_reflns_limit_l_max 27
_diffrn_reflns_limit_l_min -28
_diffrn_reflns_number 8210
_diffrn_reflns_theta_full 26.37
_diffrn_reflns_theta_max 26.37
_diffrn_reflns_theta_min 0.92
_exptl_absorpt_coefficient_mu 0.179
_exptl_absorpt_correction_T_max 0.9911
_exptl_absorpt_correction_T_min 0.9652
_exptl_absorpt_correction_type SADABS
_exptl_crystal_colour colorless
_exptl_crystal_density_diffrn 1.212
_exptl_crystal_density_method 'not measured'
_exptl_crystal_description prism
_exptl_crystal_F_000 1088
_exptl_crystal_size_max 0.20
_exptl_crystal_size_mid 0.10
_exptl_crystal_size_min 0.05
_refine_diff_density_max 0.266
_refine_diff_density_min -0.240
_refine_diff_density_rms 0.056
_refine_ls_abs_structure_details 'Flack H D (1983), Acta Cryst. A39, 876-881'
_refine_ls_abs_structure_Flack -0.01(17)
_refine_ls_extinction_method none
_refine_ls_goodness_of_fit_ref 1.018
_refine_ls_hydrogen_treatment mixed
_refine_ls_matrix_type full
_refine_ls_number_parameters 367
_refine_ls_number_reflns 5349
_refine_ls_number_restraints 1
_refine_ls_restrained_S_all 1.018
_refine_ls_R_factor_all 0.1378
_refine_ls_R_factor_gt 0.0718
_refine_ls_shift/su_max 0.000
_refine_ls_shift/su_mean 0.000
_refine_ls_structure_factor_coef Fsqd
_refine_ls_weighting_details 'calc w=1/[\s^2^(Fo^2^)+(0.0661P)^2^+3.3458P] where P=(Fo^2^+2Fc^2^)/3'
_refine_ls_weighting_scheme calc
_refine_ls_wR_factor_gt 0.1428
_refine_ls_wR_factor_ref 0.1758
_reflns_number_gt 3256
_reflns_number_total 5349
_reflns_threshold_expression >2sigma(I)
_cod_data_source_file b300754e.txt
_cod_data_source_block c988_fin
_cod_original_cell_volume 2799(2)
_cod_original_sg_symbol_H-M C2
_cod_database_code 7012742

loop_
_symmetry_equiv_pos_as_xyz
'x, y, z'
'-x, y, -z'
'x+1/2, y+1/2, z'
'-x+1/2, y+1/2, -z'

loop_
_atom_site_label
_atom_site_type_symbol
_atom_site_fract_x
_atom_site_fract_y
_atom_site_fract_z
_atom_site_U_iso_or_equiv
_atom_site_adp_type
_atom_site_occupancy
_atom_site_symmetry_multiplicity
_atom_site_calc_flag
_atom_site_refinement_flags
_atom_site_disorder_assembly
_atom_site_disorder_group
P1A P 0.57202(6) 0.0607(3) 0.52047(6) 0.0391(4) Uani 1 1 d . . .
P1B P 0.56219(6) 0.7524(3) 0.98159(6) 0.0347(4) Uani 1 1 d . . .
N1A N 0.51069(19) 0.2151(10) 0.40518(19) 0.0395(12) Uani 1 1 d . . .
N1B N 0.45607(18) 0.9270(9) 0.90441(18) 0.0356(11) Uani 1 1 d . . .
C1A C 0.5607(3) 0.2678(15) 0.4525(3) 0.0444(15) Uani 1 1 d . . .
C2A C 0.5457(2) 0.2676(13) 0.5781(2) 0.0408(14) Uani 1 1 d . . .
C3A C 0.6508(2) 0.0952(12) 0.5482(3) 0.0427(15) Uani 1 1 d . . .
C4A C 0.6865(3) 0.2852(15) 0.5357(3) 0.0611(19) Uani 1 1 d . . .
H4A H 0.6699 0.4119 0.5099 0.073 Uiso 1 1 calc R . .
C5A C 0.7463(3) 0.2927(16) 0.5603(3) 0.073(2) Uani 1 1 d . . .
H5A H 0.7698 0.4211 0.5501 0.088 Uiso 1 1 calc R . .
C6A C 0.7713(3) 0.1152(16) 0.5991(3) 0.070(2) Uani 1 1 d . . .
H6A H 0.8115 0.1238 0.6165 0.084 Uiso 1 1 calc R . .
C7A C 0.7377(3) -0.0756(17) 0.6127(3) 0.077(2) Uani 1 1 d . . .
H7A H 0.7547 -0.1984 0.6394 0.092 Uiso 1 1 calc R . .
C8A C 0.6783(3) -0.0869(15) 0.5867(3) 0.067(2) Uani 1 1 d . . .
H8A H 0.6559 -0.2214 0.5954 0.080 Uiso 1 1 calc R . .
C9A C 0.5120(3) -0.0225(13) 0.3754(3) 0.0490(17) Uani 1 1 d . . .
C10A C 0.4664(2) -0.0246(11) 0.3174(2) 0.0395(14) Uani 1 1 d . . .
C11A C 0.4274(3) -0.2154(12) 0.3052(3) 0.0487(15) Uani 1 1 d . . .
H11A H 0.4286 -0.3447 0.3328 0.058 Uiso 1 1 calc R . .
C12A C 0.3863(3) -0.2172(13) 0.2519(3) 0.0527(16) Uani 1 1 d . . .
H12A H 0.3596 -0.3482 0.2438 0.063 Uiso 1 1 calc R . .
C13A C 0.3839(3) -0.0317(12) 0.2109(3) 0.0475(16) Uani 1 1 d . . .
H13A H 0.3559 -0.0330 0.1750 0.057 Uiso 1 1 calc R . .
C14A C 0.4233(3) 0.1556(11) 0.2238(2) 0.0452(16) Uani 1 1 d . . .
H14A H 0.4226 0.2831 0.1957 0.054 Uiso 1 1 calc R . .
C15A C 0.4640(3) 0.1631(11) 0.2764(2) 0.0439(16) Uani 1 1 d . . .
H15A H 0.4901 0.2960 0.2845 0.053 Uiso 1 1 calc R . .
C16A C 0.5728(3) -0.0841(18) 0.3611(3) 0.083(3) Uani 1 1 d . . .
H16A H 0.5882 0.0566 0.3429 0.124 Uiso 1 1 calc R . .
H16B H 0.5693 -0.2210 0.3334 0.124 Uiso 1 1 calc R . .
H16C H 0.5995 -0.1270 0.3981 0.124 Uiso 1 1 calc R . .
C1B C 0.5190(2) 0.9741(12) 0.9243(3) 0.0399(15) Uani 1 1 d . . .
C2B C 0.5790(3) 0.9635(12) 1.0488(2) 0.0358(13) Uani 1 1 d . . .
C3B C 0.6326(2) 0.7491(11) 0.9544(2) 0.0334(12) Uani 1 1 d . . .
C4B C 0.6435(2) 0.5457(12) 0.9216(2) 0.0389(13) Uani 1 1 d . . .
H4B H 0.6154 0.4193 0.9156 0.047 Uiso 1 1 calc R . .
C5B C 0.6939(2) 0.5222(11) 0.8974(2) 0.0417(14) Uani 1 1 d . . .
H5B H 0.6990 0.3858 0.8736 0.050 Uiso 1 1 calc R . .
C6B C 0.7371(2) 0.7006(12) 0.9086(2) 0.0450(16) Uani 1 1 d . . .
H6B H 0.7721 0.6845 0.8931 0.054 Uiso 1 1 calc R . .
C7B C 0.7285(2) 0.9004(12) 0.9422(2) 0.0397(14) Uani 1 1 d . . .
H7B H 0.7579 1.0210 0.9505 0.048 Uiso 1 1 calc R . .
C8B C 0.6765(2) 0.9258(11) 0.9643(2) 0.0360(13) Uani 1 1 d . . .
H8B H 0.6709 1.0661 0.9866 0.043 Uiso 1 1 calc R . .
C9B C 0.4385(2) 0.7038(11) 0.8692(2) 0.0380(14) Uani 1 1 d . . .
C10B C 0.3774(2) 0.7418(12) 0.8314(2) 0.0378(13) Uani 1 1 d . . .
C11B C 0.3337(3) 0.5728(16) 0.8309(3) 0.0643(19) Uani 1 1 d . . .
H11B H 0.3409 0.4365 0.8566 0.077 Uiso 1 1 calc R . .
C12B C 0.2791(3) 0.597(2) 0.7937(3) 0.083(3) Uani 1 1 d . . .
H12B H 0.2500 0.4763 0.7938 0.100 Uiso 1 1 calc R . .
C13B C 0.2677(3) 0.7937(19) 0.7572(3) 0.075(2) Uani 1 1 d . . .
H13B H 0.2307 0.8114 0.7319 0.090 Uiso 1 1 calc R . .
C14B C 0.3108(4) 0.9677(19) 0.7576(4) 0.096(3) Uani 1 1 d . . .
H14B H 0.3033 1.1059 0.7326 0.116 Uiso 1 1 calc R . .
C15B C 0.3657(3) 0.9394(15) 0.7949(3) 0.068(2) Uani 1 1 d . . .
H15B H 0.3949 1.0590 0.7948 0.081 Uiso 1 1 calc R . .
C16B C 0.4821(3) 0.6358(13) 0.8284(3) 0.057(2) Uani 1 1 d . . .
H16D H 0.4868 0.7731 0.8025 0.085 Uiso 1 1 calc R . .
H16E H 0.4672 0.4961 0.8038 0.085 Uiso 1 1 calc R . .
H16F H 0.5199 0.5951 0.8530 0.085 Uiso 1 1 calc R . .
H1A H 0.596(3) 0.260(14) 0.439(3) 0.07(2) Uiso 1 1 d . . .
H1B H 0.5581(19) 0.419(10) 0.466(2) 0.020(14) Uiso 1 1 d . . .
H2A H 0.5797(19) 0.272(9) 0.612(2) 0.023(12) Uiso 1 1 d . . .
H2B H 0.541(2) 0.450(12) 0.559(3) 0.059(18) Uiso 1 1 d . . .
H9A H 0.506(2) -0.143(11) 0.402(3) 0.043(19) Uiso 1 1 d . . .
H1C H 0.520(3) 1.152(13) 0.943(3) 0.07(2) Uiso 1 1 d . . .
H1D H 0.539(2) 0.975(9) 0.887(2) 0.032(14) Uiso 1 1 d . . .
H2C H 0.621(2) 0.936(10) 1.068(2) 0.035(14) Uiso 1 1 d . . .
H2D H 0.574(2) 1.145(12) 1.031(3) 0.057(19) Uiso 1 1 d . . .
H9B H 0.4383(19) 0.558(11) 0.895(2) 0.032(13) Uiso 1 1 d . . .

loop_
_atom_site_aniso_label
_atom_site_aniso_U_11
_atom_site_aniso_U_22
_atom_site_aniso_U_33
_atom_site_aniso_U_23
_atom_site_aniso_U_13
_atom_site_aniso_U_12
P1A 0.0430(9) 0.0438(9) 0.0289(8) -0.0022(8) 0.0023(6) -0.0050(8)
P1B 0.0352(8) 0.0405(9) 0.0279(7) -0.0011(7) 0.0041(6) -0.0041(7)
N1A 0.043(3) 0.049(3) 0.024(2) -0.001(2) 0.0018(19) 0.004(2)
N1B 0.036(3) 0.042(3) 0.026(2) -0.001(2) -0.0019(19) -0.003(2)
C1A 0.053(4) 0.048(4) 0.031(3) -0.001(4) 0.005(3) -0.002(4)
C2A 0.042(3) 0.050(4) 0.029(3) 0.001(3) 0.002(2) -0.009(3)
C3A 0.042(3) 0.049(4) 0.036(3) -0.005(3) 0.007(2) -0.002(3)
C4A 0.057(4) 0.061(5) 0.059(4) 0.006(4) -0.003(3) -0.017(4)
C5A 0.048(4) 0.090(6) 0.080(5) -0.002(5) 0.008(4) -0.032(4)
C6A 0.050(4) 0.091(7) 0.062(5) 0.000(4) -0.007(3) -0.005(4)
C7A 0.056(5) 0.094(7) 0.070(5) 0.019(5) -0.013(4) 0.002(5)
C8A 0.050(4) 0.077(6) 0.066(5) 0.019(4) -0.008(3) -0.012(4)
C9A 0.057(4) 0.056(5) 0.031(3) -0.003(3) 0.003(3) 0.012(3)
C10A 0.043(3) 0.048(4) 0.028(3) -0.001(3) 0.008(2) 0.011(3)
C11A 0.067(4) 0.039(4) 0.041(3) 0.003(3) 0.011(3) -0.002(4)
C12A 0.056(4) 0.047(4) 0.056(4) -0.010(4) 0.011(3) -0.019(4)
C13A 0.044(4) 0.058(5) 0.038(3) -0.003(3) 0.002(3) 0.005(3)
C14A 0.056(4) 0.046(4) 0.030(3) 0.007(3) -0.002(3) -0.005(3)
C15A 0.051(4) 0.047(4) 0.031(3) -0.001(3) 0.001(3) -0.009(3)
C16A 0.055(4) 0.127(7) 0.060(5) -0.025(5) -0.006(3) 0.033(5)
C1B 0.036(3) 0.050(4) 0.031(3) 0.003(3) -0.002(2) -0.010(3)
C2B 0.038(3) 0.042(4) 0.025(3) 0.001(3) 0.001(2) -0.010(3)
C3B 0.034(3) 0.036(3) 0.029(3) 0.003(3) 0.001(2) -0.004(3)
C4B 0.041(3) 0.037(3) 0.037(3) 0.000(3) 0.004(2) -0.001(3)
C5B 0.046(3) 0.041(4) 0.037(3) 0.002(3) 0.006(3) 0.007(3)
C6B 0.036(3) 0.060(5) 0.039(3) 0.008(3) 0.007(3) 0.003(3)
C7B 0.028(3) 0.048(4) 0.042(3) 0.007(3) 0.003(2) -0.003(3)
C8B 0.038(3) 0.039(3) 0.030(3) 0.002(3) 0.005(2) 0.001(3)
C9B 0.038(3) 0.042(4) 0.033(3) 0.001(3) 0.003(2) 0.001(3)
C10B 0.037(3) 0.047(4) 0.027(3) 0.000(3) 0.000(2) -0.006(3)
C11B 0.049(4) 0.074(5) 0.064(4) 0.003(4) -0.003(3) -0.024(4)
C12B 0.039(4) 0.132(8) 0.075(5) -0.016(6) 0.002(4) -0.025(5)
C13B 0.050(5) 0.116(8) 0.051(4) -0.015(5) -0.013(3) 0.022(5)
C14B 0.105(7) 0.100(8) 0.066(5) 0.008(5) -0.032(5) 0.007(6)
C15B 0.060(4) 0.073(5) 0.058(4) 0.016(4) -0.022(3) -0.011(4)
C16B 0.044(4) 0.078(6) 0.049(4) -0.017(3) 0.009(3) 0.007(3)

loop_
_atom_type_symbol
_atom_type_description
_atom_type_scat_dispersion_real
_atom_type_scat_dispersion_imag
_atom_type_scat_source
P P 0.1023 0.0942 'International Tables Vol C Tables 4.2.6.8 and 6.1.1.4'
N N 0.0061 0.0033 'International Tables Vol C Tables 4.2.6.8 and 6.1.1.4'
C C 0.0033 0.0016 'International Tables Vol C Tables 4.2.6.8 and 6.1.1.4'
H H 0.0000 0.0000 'International Tables Vol C Tables 4.2.6.8 and 6.1.1.4'

loop_
_geom_angle_atom_site_label_1
_geom_angle_atom_site_label_2
_geom_angle_atom_site_label_3
_geom_angle
_geom_angle_site_symmetry_1
_geom_angle_site_symmetry_3
_geom_angle_publ_flag
C3A P1A C1A 101.4(3) . . ?
C3A P1A C2A 97.2(3) . . ?
C1A P1A C2A 100.6(3) . . ?
C3B P1B C2B 102.1(3) . . ?
C3B P1B C1B 99.3(3) . . ?
C2B P1B C1B 99.2(3) . . ?
C2A N1A C1A 113.6(5) 2_656 . ?
C2A N1A C9A 113.0(5) 2_656 . ?
C1A N1A C9A 115.7(5) . . ?
C2B N1B C1B 113.9(4) 2_657 . ?
C2B N1B C9B 111.7(5) 2_657 . ?
C1B N1B C9B 118.2(5) . . ?
N1A C1A P1A 116.9(5) . . ?
N1A C2A P1A 118.2(4) 2_656 . ?
C4A C3A C8A 116.3(6) . . ?
C4A C3A P1A 126.9(5) . . ?
C8A C3A P1A 116.8(5) . . ?
C3A C4A C5A 121.6(7) . . ?
C6A C5A C4A 120.4(7) . . ?
C5A C6A C7A 119.9(7) . . ?
C6A C7A C8A 119.6(7) . . ?
C7A C8A C3A 122.1(7) . . ?
N1A C9A C10A 109.4(5) . . ?
N1A C9A C16A 112.8(6) . . ?
C10A C9A C16A 109.4(5) . . ?
C11A C10A C15A 119.2(5) . . ?
C11A C10A C9A 120.2(6) . . ?
C15A C10A C9A 120.6(6) . . ?
C10A C11A C12A 119.9(6) . . ?
C13A C12A C11A 121.1(6) . . ?
C14A C13A C12A 118.1(5) . . ?
C13A C14A C15A 121.9(6) . . ?
C14A C15A C10A 119.8(6) . . ?
N1B C1B P1B 117.4(4) . . ?
N1B C2B P1B 116.0(4) 2_657 . ?
C4B C3B C8B 116.7(5) . . ?
C4B C3B P1B 116.3(4) . . ?
C8B C3B P1B 127.0(4) . . ?
C5B C4B C3B 122.3(6) . . ?
C4B C5B C6B 119.5(6) . . ?
C7B C6B C5B 119.5(5) . . ?
C6B C7B C8B 120.2(6) . . ?
C7B C8B C3B 121.6(5) . . ?
N1B C9B C10B 108.9(5) . . ?
N1B C9B C16B 112.4(5) . . ?
C10B C9B C16B 109.9(4) . . ?
C15B C10B C11B 118.1(6) . . ?
C15B C10B C9B 120.7(5) . . ?
C11B C10B C9B 121.1(6) . . ?
C10B C11B C12B 121.8(8) . . ?
C13B C12B C11B 119.8(8) . . ?
C12B C13B C14B 119.3(7) . . ?
C13B C14B C15B 120.1(8) . . ?
C10B C15B C14B 120.9(7) . . ?

loop_
_geom_bond_atom_site_label_1
_geom_bond_atom_site_label_2
_geom_bond_distance
_geom_bond_site_symmetry_2
_geom_bond_publ_flag
P1A C3A 1.819(6) . ?
P1A C1A 1.887(7) . ?
P1A C2A 1.906(6) . ?
P1B C3B 1.838(5) . ?
P1B C2B 1.889(6) . ?
P1B C1B 1.915(6) . ?
N1A C2A 1.447(7) 2_656 ?
N1A C1A 1.450(7) . ?
N1A C9A 1.467(8) . ?
N1B C2B 1.457(7) 2_657 ?
N1B C1B 1.461(7) . ?
N1B C9B 1.474(7) . ?
C2A N1A 1.447(7) 2_656 ?
C3A C4A 1.388(9) . ?
C3A C8A 1.396(9) . ?
C4A C5A 1.389(8) . ?
C5A C6A 1.363(10) . ?
C6A C7A 1.368(10) . ?
C7A C8A 1.387(9) . ?
C9A C10A 1.520(8) . ?
C9A C16A 1.533(9) . ?
C10A C11A 1.373(8) . ?
C10A C15A 1.377(8) . ?
C11A C12A 1.388(8) . ?
C12A C13A 1.368(8) . ?
C13A C14A 1.366(8) . ?
C14A C15A 1.374(7) . ?
C2B N1B 1.457(7) 2_657 ?
C3B C4B 1.384(8) . ?
C3B C8B 1.388(8) . ?
C4B C5B 1.378(7) . ?
C5B C6B 1.384(8) . ?
C6B C7B 1.367(8) . ?
C7B C8B 1.386(7) . ?
C9B C10B 1.521(7) . ?
C9B C16B 1.528(7) . ?
C10B C15B 1.356(9) . ?
C10B C11B 1.366(9) . ?
C11B C12B 1.387(9) . ?
C12B C13B 1.353(12) . ?
C13B C14B 1.375(12) . ?
C14B C15B 1.394(9) . ?
